data_9011795
loop_
_publ_author_name
'Scordari, F.'

_publ_section_title
;
 The crystal structure of hohmannite, Fe2(H2O)4[(SO4)2O]*4H2O
 and its relationship to amaranite, Fe2(H2O)4[(SO4)2O]*3H2O
 Locality: synthetic
;
_journal_name_full 'Mineralogical Magazine'
_journal_page_first 144
_journal_page_last 146
_journal_paper_doi 10.1180/minmag.1978.042.321.24
_journal_volume 42
_journal_year 1978
_chemical_formula_sum 'Fe2 H16 O17 S2'
_chemical_name_mineral Hohmannite
_space_group_IT_number 2
_symmetry_space_group_name_Hall '-P 1'
_symmetry_space_group_name_H-M 'P -1'
_cell_angle_alpha 90.29
_cell_angle_beta 90.79
_cell_angle_gamma 107.36
_cell_length_a 9.148
_cell_length_b 10.922
_cell_length_c 7.183
_cell_volume 684.897
_exptl_crystal_density_diffrn 2.250
_cell_formula_units_Z 1
_cod_depositor_comments
;
       Insterting Z value to consider the compound as tetranuclear
       Water oxygen renamed so they are recognized as oxygens
                                  miguel
;
_cod_original_formula_sum 'Fe2 S2 O17 H16'
_cod_database_code 9011795

loop_
_symmetry_equiv_pos_as_xyz
x,y,z
-x,-y,-z

loop_
_atom_site_aniso_label
_atom_site_aniso_U_11
_atom_site_aniso_U_22
_atom_site_aniso_U_33
_atom_site_aniso_U_12
_atom_site_aniso_U_13
_atom_site_aniso_U_23
Fe1 0.01853 0.01211 0.00732 0.00138 0.00159 -0.00265
Fe2 0.02124 0.01266 0.00758 0.00000 0.00286 -0.00152
S1 0.02162 0.01486 0.01045 0.00046 0.00127 -0.00341
S2 0.02008 0.01376 0.00784 0.00415 0.00286 -0.00190
O1 0.02819 0.03028 0.00967 -0.00415 -0.00032 0.00000
O2 0.02433 0.02862 0.02848 0.00184 -0.00032 -0.00531
O3 0.03089 0.01982 0.01098 -0.00046 0.00349 -0.00076
O4 0.05019 0.01817 0.02195 0.01106 0.00921 -0.00645
O5 0.03050 0.02312 0.01437 -0.00369 -0.00254 0.00341
O6 0.03282 0.02037 0.01150 -0.00369 0.00000 -0.00076
O7 0.04479 0.03688 0.01699 0.02582 0.00349 -0.00265
O8 0.02973 0.03028 0.00679 0.01245 0.00349 -0.00607
O9 0.02008 0.01266 0.00732 0.00000 0.00127 -0.00228
O10 0.05328 0.04074 0.06010 0.01475 0.02033 -0.00303
O11 0.04479 0.02312 0.00862 -0.00507 0.00413 0.00038
O12 0.04016 0.02312 0.02639 0.01475 0.01112 0.00038
O13 0.05908 0.04404 0.03763 0.02812 0.01080 0.00948
O14 0.02201 0.03193 0.03162 0.01106 0.00445 -0.00910
O15 0.03745 0.03523 0.05043 0.01199 0.01144 -0.00796
O16 0.03282 0.03248 0.02587 0.01060 0.00508 -0.01062
O17 0.04749 0.07431 0.08388 0.01383 -0.01398 -0.00379

loop_
_atom_site_label
_atom_site_fract_x
_atom_site_fract_y
_atom_site_fract_z
_atom_site_U_iso_or_equiv
Fe1 0.40220 0.45710 0.33840 0.01140
Fe2 0.66930 0.76070 0.30440 0.01267
S1 0.13990 0.17420 0.30890 0.01267
S2 0.59150 0.35430 0.01940 0.01140
O1 0.16450 0.16850 0.51260 0.02280
O2 -0.01930 0.15740 0.27000 0.01900
O3 0.23340 0.30170 0.24310 0.01900
O4 0.19290 0.07500 0.21730 0.02280
O5 0.35310 0.52790 0.09000 0.02026
O6 0.55230 0.72700 0.06340 0.02026
O7 0.70450 0.28760 0.03000 0.02406
O8 0.56000 0.39010 0.20930 0.01900
O9 0.55680 0.61230 0.42590 0.01140
O10 0.74420 0.24280 0.44730 0.03166
O11 0.77970 0.93030 0.16320 0.02533
O12 0.53790 0.86480 0.40610 0.02026
O13 0.48770 0.04060 0.18920 0.03166
O14 0.22340 0.51260 0.44260 0.01773
O15 0.11280 0.80510 0.21670 0.02406
O16 0.81820 0.67900 0.17510 0.02153
O17 0.98390 0.47320 0.20520 0.04179

_database_code_amcsd 0014470
